data_7032035
loop_
_publ_author_name
'Nemec, Ivan'
'Herchel, Radovan'
'Silha, Tom\'a\<s'
'Tr\'avn\'i\<cek, Zden\<ek'

_publ_section_title
;
 Towards a better understanding of magnetic exchange mediated by hydrogen
 bonds in Mn(iii)/Fe(iii) salen-type supramolecular dimers.
;
_journal_issue 41
_journal_name_full 'Dalton transactions (Cambridge, England : 2003)'
_journal_page_first 15602
_journal_page_last 15616
_journal_paper_doi 10.1039/c4dt02025a
_journal_volume 43
_journal_year 2014
_chemical_formula_sum 'C45 H48 Fe Mn2 N10 O11'
_chemical_formula_weight 1070.66
_chemical_name_systematic
;
bis(m-Cyano)-diaqua-tricyano-nitrosyl-bis(N,N'-ethylene-bis(3-
ethoxysalicylideneiminato)-N,N',O,O')-iron(ii)-di-manganese(iii))
;
_space_group_IT_number 14
_symmetry_cell_setting monoclinic
_symmetry_space_group_name_Hall '-P 2ybc'
_symmetry_space_group_name_H-M 'P 1 21/c 1'
_atom_sites_solution_hydrogens geom
_atom_sites_solution_primary direct
_atom_sites_solution_secondary difmap
_audit_creation_method SHELXL-97
_cell_angle_alpha 90.00
_cell_angle_beta 116.958(8)
_cell_angle_gamma 90.00
_cell_formula_units_Z 2
_cell_length_a 13.2000(11)
_cell_length_b 13.1797(8)
_cell_length_c 14.860(2)
_cell_measurement_reflns_used 5279
_cell_measurement_temperature 150(2)
_cell_measurement_theta_max 33.3356
_cell_measurement_theta_min 3.0697
_cell_volume 2304.3(4)
_computing_cell_refinement 'CrysAlis RED, Oxford Diffraction Ltd.'
_computing_data_collection 'CrysAlis CCD, Oxford Diffraction Ltd.'
_computing_data_reduction 'CrysAlis RED, Oxford Diffraction Ltd.'
_computing_molecular_graphics 'MERCURY (Macrae et al., 2006)'
_computing_publication_material ' enCIFer (Allen et al., 2004)'
_computing_structure_refinement 'SHELXL-97 (Sheldrick, 1997)'
_computing_structure_solution 'SHELXS97 (Sheldrick, 2008)'
_diffrn_ambient_temperature 150(2)
_diffrn_detector_area_resol_mean 8.3611
_diffrn_measured_fraction_theta_full 0.999
_diffrn_measured_fraction_theta_max 0.999
_diffrn_measurement_device_type 'Goniometer KM4/Xcalibur detector: Sapphire2 (large Be window)'
_diffrn_measurement_method
;
Rotation method data acquisition using omega and phi scans
;
_diffrn_radiation_monochromator graphite
_diffrn_radiation_source 'fine-focus sealed tube'
_diffrn_radiation_type MoK\a
_diffrn_radiation_wavelength 0.71073
_diffrn_reflns_av_R_equivalents 0.0943
_diffrn_reflns_av_sigmaI/netI 0.1145
_diffrn_reflns_limit_h_max 13
_diffrn_reflns_limit_h_min -15
_diffrn_reflns_limit_k_max 13
_diffrn_reflns_limit_k_min -15
_diffrn_reflns_limit_l_max 17
_diffrn_reflns_limit_l_min -16
_diffrn_reflns_number 18371
_diffrn_reflns_theta_full 25.00
_diffrn_reflns_theta_max 25.00
_diffrn_reflns_theta_min 3.08
_exptl_absorpt_coefficient_mu 0.923
_exptl_absorpt_correction_T_max 0.6888
_exptl_absorpt_correction_T_min 0.5730
_exptl_absorpt_correction_type multi-scan
_exptl_absorpt_process_details
;
CrysAlis RED, Oxford Diffraction Ltd.,
Version 1.171.33.52 (release 06-11-2009 CrysAlis171 .NET)
(compiled Nov  6 2009,16:24:50)
Empirical absorption correction using spherical harmonics,
 implemented in SCALE3 ABSPACK scaling algorithm. 
;
_exptl_crystal_colour brown
_exptl_crystal_density_diffrn 1.543
_exptl_crystal_density_method 'not measured'
_exptl_crystal_description prism
_exptl_crystal_F_000 1104
_exptl_crystal_size_max 0.18
_exptl_crystal_size_mid 0.15
_exptl_crystal_size_min 0.12
_refine_diff_density_max 0.840
_refine_diff_density_min -0.505
_refine_diff_density_rms 0.102
_refine_ls_extinction_method none
_refine_ls_goodness_of_fit_ref 0.875
_refine_ls_hydrogen_treatment constr
_refine_ls_matrix_type full
_refine_ls_number_parameters 315
_refine_ls_number_reflns 4058
_refine_ls_number_restraints 0
_refine_ls_restrained_S_all 0.875
_refine_ls_R_factor_all 0.0972
_refine_ls_R_factor_gt 0.0469
_refine_ls_shift/su_max 0.001
_refine_ls_shift/su_mean 0.000
_refine_ls_structure_factor_coef Fsqd
_refine_ls_weighting_details 'calc w=1/[\s^2^(Fo^2^)+(0.0448P)^2^+0.0000P] where P=(Fo^2^+2Fc^2^)/3'
_refine_ls_weighting_scheme calc
_refine_ls_wR_factor_gt 0.0890
_refine_ls_wR_factor_ref 0.0965
_reflns_number_gt 2390
_reflns_number_total 4058
_reflns_threshold_expression >2sigma(I)
_cod_data_source_file c4dt02025a2.cif
_cod_data_source_block shelx
_cod_depositor_comments 'Adding full bibliography for 7032033--7032037.cif.'
_cod_original_sg_symbol_H-M P21/c
_cod_database_code 7032035

loop_
_symmetry_equiv_pos_as_xyz
'x, y, z'
'-x, y+1/2, -z+1/2'
'-x, -y, -z'
'x, -y-1/2, z-1/2'

loop_
_atom_site_label
_atom_site_type_symbol
_atom_site_fract_x
_atom_site_fract_y
_atom_site_fract_z
_atom_site_U_iso_or_equiv
_atom_site_adp_type
_atom_site_occupancy
_atom_site_symmetry_multiplicity
_atom_site_calc_flag
_atom_site_refinement_flags
_atom_site_disorder_assembly
_atom_site_disorder_group
Fe2 Fe 1.0000 0.0000 1.0000 0.0298(3) Uani 1 2 d S . .
Mn1 Mn 0.68099(5) 0.01952(4) 0.63857(4) 0.01312(17) Uani 1 1 d . . .
O1 O 0.5999(2) -0.10286(17) 0.60840(18) 0.0143(6) Uani 1 1 d . . .
O2 O 0.5594(2) 0.09420(17) 0.63807(18) 0.0147(6) Uani 1 1 d . . .
O3 O 0.6324(2) 0.04272(17) 0.47363(17) 0.0164(6) Uani 1 1 d . . .
H1 H 0.5811 0.0876 0.4518 0.025 Uiso 1 1 d R . .
H2 H 0.6029 -0.0112 0.4427 0.025 Uiso 1 1 d R . .
O4 O 0.4528(2) -0.24593(17) 0.57317(18) 0.0172(6) Uani 1 1 d . . .
O5 O 0.3724(2) 0.15798(18) 0.63893(19) 0.0188(6) Uani 1 1 d . . .
N1 N 0.8149(2) -0.0463(2) 0.6368(2) 0.0137(7) Uani 1 1 d . . .
N2 N 0.7804(3) 0.1407(2) 0.6738(2) 0.0152(7) Uani 1 1 d . . .
N3 N 0.7665(3) -0.0129(2) 0.8124(2) 0.0177(7) Uani 1 1 d . . .
N5 N 1.0930(3) -0.0744(2) 0.8546(2) 0.0216(8) Uani 1 1 d . . .
C1 C 0.6365(3) -0.1960(3) 0.6058(3) 0.0144(9) Uani 1 1 d . . .
C2 C 0.5571(3) -0.2759(3) 0.5862(3) 0.0137(9) Uani 1 1 d . . .
C3 C 0.5888(3) -0.3754(3) 0.5829(3) 0.0200(10) Uani 1 1 d . . .
H3 H 0.5358 -0.4286 0.5716 0.024 Uiso 1 1 calc R . .
C4 C 0.6984(3) -0.3985(3) 0.5961(3) 0.0229(10) Uani 1 1 d . . .
H4 H 0.7188 -0.4668 0.5919 0.027 Uiso 1 1 calc R . .
C5 C 0.7755(3) -0.3224(3) 0.6151(3) 0.0205(10) Uani 1 1 d . . .
H5 H 0.8501 -0.3387 0.6253 0.025 Uiso 1 1 calc R . .
C6 C 0.7464(3) -0.2189(3) 0.6197(3) 0.0157(9) Uani 1 1 d . . .
C7 C 0.8286(3) -0.1421(3) 0.6314(3) 0.0178(9) Uani 1 1 d . . .
H7 H 0.8991 -0.1640 0.6354 0.021 Uiso 1 1 calc R . .
C8 C 0.8978(3) 0.0263(3) 0.6343(3) 0.0192(9) Uani 1 1 d . . .
H8A H 0.8767 0.0463 0.5638 0.023 Uiso 1 1 calc R . .
H8B H 0.9744 -0.0047 0.6636 0.023 Uiso 1 1 calc R . .
C9 C 0.8979(3) 0.1185(3) 0.6956(3) 0.0182(9) Uani 1 1 d . . .
H9A H 0.9439 0.1047 0.7685 0.022 Uiso 1 1 calc R . .
H9B H 0.9313 0.1774 0.6773 0.022 Uiso 1 1 calc R . .
C10 C 0.7503(3) 0.2316(3) 0.6819(3) 0.0188(9) Uani 1 1 d . . .
H10 H 0.8050 0.2837 0.6948 0.023 Uiso 1 1 calc R . .
C11 C 0.6422(3) 0.2618(3) 0.6734(3) 0.0158(9) Uani 1 1 d . . .
C12 C 0.6292(4) 0.3654(3) 0.6926(3) 0.0223(10) Uani 1 1 d . . .
H12 H 0.6886 0.4121 0.7039 0.027 Uiso 1 1 calc R . .
C13 C 0.5331(4) 0.3985(3) 0.6949(3) 0.0241(10) Uani 1 1 d . . .
H13 H 0.5260 0.4678 0.7088 0.029 Uiso 1 1 calc R . .
C14 C 0.4449(4) 0.3310(3) 0.6771(3) 0.0228(10) Uani 1 1 d . . .
H14 H 0.3778 0.3544 0.6790 0.027 Uiso 1 1 calc R . .
C15 C 0.4544(3) 0.2293(3) 0.6566(3) 0.0168(9) Uani 1 1 d . . .
C16 C 0.5543(3) 0.1930(3) 0.6554(3) 0.0142(9) Uani 1 1 d . . .
C17 C 0.8504(3) -0.0100(3) 0.8855(3) 0.0148(9) Uani 1 1 d . . .
C18 C 0.2687(3) 0.1912(3) 0.6379(3) 0.0222(10) Uani 1 1 d . . .
H18A H 0.2304 0.2412 0.5830 0.027 Uiso 1 1 calc R . .
H18B H 0.2848 0.2241 0.7029 0.027 Uiso 1 1 calc R . .
C19 C 0.1936(3) 0.1005(3) 0.6213(3) 0.0278(10) Uani 1 1 d . . .
H19A H 0.2297 0.0538 0.6785 0.042 Uiso 1 1 calc R . .
H19B H 0.1822 0.0659 0.5590 0.042 Uiso 1 1 calc R . .
H19C H 0.1200 0.1225 0.6156 0.042 Uiso 1 1 calc R . .
C20 C 0.3756(3) -0.3221(3) 0.5739(3) 0.0188(9) Uani 1 1 d . . .
H20A H 0.4118 -0.3627 0.6366 0.023 Uiso 1 1 calc R . .
H20B H 0.3544 -0.3682 0.5155 0.023 Uiso 1 1 calc R . .
C21 C 0.2724(3) -0.2695(3) 0.5679(3) 0.0207(10) Uani 1 1 d . . .
H21A H 0.2321 -0.2363 0.5020 0.031 Uiso 1 1 calc R . .
H21B H 0.2952 -0.2185 0.6215 0.031 Uiso 1 1 calc R . .
H21C H 0.2221 -0.3194 0.5762 0.031 Uiso 1 1 calc R . .
C22 C 1.0619(3) -0.0439(3) 0.9100(3) 0.0183(9) Uani 1 1 d . . .
N4 N 1.0042(3) 0.2174(2) 0.9511(2) 0.0286(8) Uani 0.50 1 d P A 1
C23 C 1.0056(3) 0.1326(3) 0.9694(2) 0.0168(8) Uani 0.50 1 d P A 1
O6 O 1.0042(3) 0.2174(2) 0.9511(2) 0.0286(8) Uani 0.50 1 d P A 2
N6 N 1.0056(3) 0.1326(3) 0.9694(2) 0.0168(8) Uani 0.50 1 d P A 2

loop_
_atom_site_aniso_label
_atom_site_aniso_U_11
_atom_site_aniso_U_22
_atom_site_aniso_U_33
_atom_site_aniso_U_23
_atom_site_aniso_U_13
_atom_site_aniso_U_12
Fe2 0.0126(5) 0.0590(7) 0.0124(4) -0.0103(4) 0.0010(4) 0.0039(4)
Mn1 0.0121(3) 0.0121(3) 0.0122(3) -0.0012(3) 0.0030(3) -0.0020(3)
O1 0.0134(15) 0.0111(14) 0.0166(14) -0.0039(11) 0.0051(12) -0.0001(11)
O2 0.0151(15) 0.0080(14) 0.0173(14) -0.0022(11) 0.0041(13) -0.0027(11)
O3 0.0168(15) 0.0110(14) 0.0170(14) 0.0005(11) 0.0039(12) 0.0009(11)
O4 0.0161(16) 0.0143(14) 0.0191(15) 0.0006(11) 0.0062(13) -0.0043(12)
O5 0.0181(17) 0.0160(14) 0.0230(15) -0.0040(12) 0.0098(14) 0.0006(12)
N1 0.0128(19) 0.0133(19) 0.0115(16) -0.0009(13) 0.0024(15) -0.0058(13)
N2 0.014(2) 0.0176(19) 0.0099(17) -0.0009(14) 0.0014(15) -0.0033(15)
N3 0.019(2) 0.0165(18) 0.0150(18) 0.0001(15) 0.0051(17) -0.0040(16)
N5 0.025(2) 0.0198(19) 0.021(2) 0.0041(16) 0.0111(18) 0.0051(15)
C1 0.018(2) 0.014(2) 0.0063(19) 0.0023(16) 0.0020(18) 0.0035(18)
C2 0.014(2) 0.016(2) 0.012(2) 0.0022(17) 0.0066(18) 0.0018(18)
C3 0.027(3) 0.014(2) 0.019(2) -0.0014(18) 0.011(2) -0.0024(18)
C4 0.032(3) 0.017(2) 0.021(2) 0.0054(18) 0.013(2) 0.008(2)
C5 0.020(3) 0.019(2) 0.025(2) 0.0073(18) 0.012(2) 0.005(2)
C6 0.013(2) 0.021(2) 0.013(2) 0.0061(17) 0.0059(19) 0.0059(18)
C7 0.010(2) 0.028(3) 0.013(2) 0.0030(18) 0.0037(19) 0.0048(19)
C8 0.012(2) 0.024(2) 0.019(2) 0.0043(19) 0.0044(18) -0.0025(18)
C9 0.017(2) 0.022(2) 0.013(2) 0.0021(18) 0.0042(19) -0.0047(18)
C10 0.019(3) 0.022(2) 0.010(2) -0.0015(17) 0.003(2) -0.0074(19)
C11 0.016(3) 0.019(2) 0.0071(19) 0.0007(17) 0.0008(19) -0.0023(19)
C12 0.033(3) 0.015(2) 0.012(2) -0.0011(18) 0.004(2) -0.0056(19)
C13 0.039(3) 0.012(2) 0.019(2) 0.0027(18) 0.011(2) 0.003(2)
C14 0.028(3) 0.023(2) 0.016(2) 0.0038(18) 0.009(2) 0.011(2)
C15 0.024(3) 0.013(2) 0.009(2) 0.0032(17) 0.0037(19) 0.0043(19)
C16 0.019(3) 0.014(2) 0.0046(19) 0.0016(16) 0.0014(18) 0.0015(18)
C17 0.016(2) 0.015(2) 0.017(2) 0.0010(17) 0.011(2) -0.0010(17)
C18 0.019(3) 0.030(2) 0.014(2) 0.0025(18) 0.004(2) 0.009(2)
C19 0.026(3) 0.035(3) 0.026(2) 0.004(2) 0.015(2) 0.003(2)
C20 0.021(3) 0.017(2) 0.017(2) -0.0014(17) 0.007(2) -0.0075(19)
C21 0.026(3) 0.020(2) 0.014(2) 0.0019(18) 0.007(2) -0.0075(19)
C22 0.015(2) 0.018(2) 0.016(2) -0.0002(18) 0.002(2) -0.0068(17)
N4 0.028(2) 0.023(2) 0.033(2) 0.0059(16) 0.0128(17) -0.0023(15)
C23 0.015(2) 0.020(2) 0.0131(19) -0.0027(17) 0.0044(18) -0.0016(16)
O6 0.028(2) 0.023(2) 0.033(2) 0.0059(16) 0.0128(17) -0.0023(15)
N6 0.015(2) 0.020(2) 0.0131(19) -0.0027(17) 0.0044(18) -0.0016(16)

loop_
_atom_type_symbol
_atom_type_description
_atom_type_scat_dispersion_real
_atom_type_scat_dispersion_imag
_atom_type_scat_source
C C 0.0033 0.0016 'International Tables Vol C Tables 4.2.6.8 and 6.1.1.4'
H H 0.0000 0.0000 'International Tables Vol C Tables 4.2.6.8 and 6.1.1.4'
Fe Fe 0.3463 0.8444 'International Tables Vol C Tables 4.2.6.8 and 6.1.1.4'
Mn Mn 0.3368 0.7283 'International Tables Vol C Tables 4.2.6.8 and 6.1.1.4'
N N 0.0061 0.0033 'International Tables Vol C Tables 4.2.6.8 and 6.1.1.4'
O O 0.0106 0.0060 'International Tables Vol C Tables 4.2.6.8 and 6.1.1.4'

loop_
_geom_angle_atom_site_label_1
_geom_angle_atom_site_label_2
_geom_angle_atom_site_label_3
_geom_angle
_geom_angle_site_symmetry_1
_geom_angle_site_symmetry_3
N6 Fe2 C23 0.0(2) 3_757 3_757
N6 Fe2 C23 180.000(1) 3_757 .
C23 Fe2 C23 180.000(1) 3_757 .
N6 Fe2 C17 90.77(15) 3_757 .
C23 Fe2 C17 90.77(15) 3_757 .
C23 Fe2 C17 89.23(15) . .
N6 Fe2 C17 89.23(15) 3_757 3_757
C23 Fe2 C17 89.23(15) 3_757 3_757
C23 Fe2 C17 90.77(15) . 3_757
C17 Fe2 C17 180.000(1) . 3_757
N6 Fe2 C22 87.89(15) 3_757 .
C23 Fe2 C22 87.89(15) 3_757 .
C23 Fe2 C22 92.11(15) . .
C17 Fe2 C22 87.39(14) . .
C17 Fe2 C22 92.61(14) 3_757 .
N6 Fe2 C22 92.11(15) 3_757 3_757
C23 Fe2 C22 92.11(15) 3_757 3_757
C23 Fe2 C22 87.89(15) . 3_757
C17 Fe2 C22 92.61(14) . 3_757
C17 Fe2 C22 87.39(14) 3_757 3_757
C22 Fe2 C22 180.00(12) . 3_757
O1 Mn1 O2 93.20(10) . .
O1 Mn1 N1 92.05(11) . .
O2 Mn1 N1 174.37(11) . .
O1 Mn1 N2 174.30(12) . .
O2 Mn1 N2 92.36(11) . .
N1 Mn1 N2 82.45(12) . .
O1 Mn1 O3 90.37(10) . .
O2 Mn1 O3 95.93(9) . .
N1 Mn1 O3 82.00(10) . .
N2 Mn1 O3 90.33(10) . .
O1 Mn1 N3 92.54(10) . .
O2 Mn1 N3 94.78(11) . .
N1 Mn1 N3 87.01(11) . .
N2 Mn1 N3 85.72(11) . .
O3 Mn1 N3 168.73(10) . .
C1 O1 Mn1 128.9(2) . .
C16 O2 Mn1 128.9(2) . .
Mn1 O3 H1 107.2 . .
Mn1 O3 H2 108.2 . .
H1 O3 H2 106.9 . .
C2 O4 C20 118.2(3) . .
C15 O5 C18 117.5(3) . .
C7 N1 C8 120.8(3) . .
C7 N1 Mn1 125.8(2) . .
C8 N1 Mn1 113.3(2) . .
C10 N2 C9 120.5(3) . .
C10 N2 Mn1 125.5(3) . .
C9 N2 Mn1 113.9(2) . .
C17 N3 Mn1 144.4(3) . .
O1 C1 C6 124.1(3) . .
O1 C1 C2 116.6(3) . .
C6 C1 C2 119.2(3) . .
O4 C2 C3 124.9(3) . .
O4 C2 C1 114.8(3) . .
C3 C2 C1 120.2(3) . .
C2 C3 C4 120.6(4) . .
C2 C3 H3 119.7 . .
C4 C3 H3 119.7 . .
C5 C4 C3 119.7(4) . .
C5 C4 H4 120.1 . .
C3 C4 H4 120.1 . .
C4 C5 C6 121.3(4) . .
C4 C5 H5 119.3 . .
C6 C5 H5 119.3 . .
C1 C6 C5 118.8(3) . .
C1 C6 C7 122.7(3) . .
C5 C6 C7 118.3(3) . .
N1 C7 C6 125.5(3) . .
N1 C7 H7 117.2 . .
C6 C7 H7 117.2 . .
N1 C8 C9 107.7(3) . .
N1 C8 H8A 110.2 . .
C9 C8 H8A 110.2 . .
N1 C8 H8B 110.2 . .
C9 C8 H8B 110.2 . .
H8A C8 H8B 108.5 . .
N2 C9 C8 108.4(3) . .
N2 C9 H9A 110.0 . .
C8 C9 H9A 110.0 . .
N2 C9 H9B 110.0 . .
C8 C9 H9B 110.0 . .
H9A C9 H9B 108.4 . .
N2 C10 C11 126.1(3) . .
N2 C10 H10 117.0 . .
C11 C10 H10 117.0 . .
C16 C11 C12 119.7(3) . .
C16 C11 C10 123.0(3) . .
C12 C11 C10 117.1(3) . .
C13 C12 C11 120.9(4) . .
C13 C12 H12 119.6 . .
C11 C12 H12 119.6 . .
C12 C13 C14 120.0(4) . .
C12 C13 H13 120.0 . .
C14 C13 H13 120.0 . .
C15 C14 C13 120.5(4) . .
C15 C14 H14 119.8 . .
C13 C14 H14 119.8 . .
O5 C15 C14 124.3(3) . .
O5 C15 C16 115.3(3) . .
C14 C15 C16 120.4(4) . .
O2 C16 C11 124.0(3) . .
O2 C16 C15 117.5(3) . .
C11 C16 C15 118.5(3) . .
N3 C17 Fe2 173.7(3) . .
O5 C18 C19 108.3(3) . .
O5 C18 H18A 110.0 . .
C19 C18 H18A 110.0 . .
O5 C18 H18B 110.0 . .
C19 C18 H18B 110.0 . .
H18A C18 H18B 108.4 . .
C18 C19 H19A 109.5 . .
C18 C19 H19B 109.5 . .
H19A C19 H19B 109.5 . .
C18 C19 H19C 109.5 . .
H19A C19 H19C 109.5 . .
H19B C19 H19C 109.5 . .
O4 C20 C21 107.9(3) . .
O4 C20 H20A 110.1 . .
C21 C20 H20A 110.1 . .
O4 C20 H20B 110.1 . .
C21 C20 H20B 110.1 . .
H20A C20 H20B 108.4 . .
C20 C21 H21A 109.5 . .
C20 C21 H21B 109.5 . .
H21A C21 H21B 109.5 . .
C20 C21 H21C 109.5 . .
H21A C21 H21C 109.5 . .
H21B C21 H21C 109.5 . .
N5 C22 Fe2 175.6(3) . .
N4 C23 Fe2 176.3(3) . .

loop_
_geom_bond_atom_site_label_1
_geom_bond_atom_site_label_2
_geom_bond_distance
_geom_bond_site_symmetry_2
Fe2 N6 1.815(4) 3_757
Fe2 C23 1.815(4) 3_757
Fe2 C23 1.815(4) .
Fe2 C17 1.940(4) .
Fe2 C17 1.940(4) 3_757
Fe2 C22 1.945(4) .
Fe2 C22 1.945(4) 3_757
Mn1 O1 1.874(2) .
Mn1 O2 1.880(2) .
Mn1 N1 1.980(3) .
Mn1 N2 1.981(3) .
Mn1 O3 2.256(2) .
Mn1 N3 2.343(3) .
O1 C1 1.326(4) .
O2 C16 1.336(4) .
O3 H1 0.8449 .
O3 H2 0.8400 .
O4 C2 1.359(4) .
O4 C20 1.433(4) .
O5 C15 1.366(4) .
O5 C18 1.430(4) .
N1 C7 1.282(5) .
N1 C8 1.467(4) .
N2 C10 1.285(5) .
N2 C9 1.463(5) .
N3 C17 1.148(4) .
N5 C22 1.146(4) .
C1 C6 1.403(5) .
C1 C2 1.419(5) .
C2 C3 1.384(5) .
C3 C4 1.402(5) .
C3 H3 0.9500 .
C4 C5 1.364(5) .
C4 H4 0.9500 .
C5 C6 1.427(5) .
C5 H5 0.9500 .
C6 C7 1.436(5) .
C7 H7 0.9500 .
C8 C9 1.518(5) .
C8 H8A 0.9900 .
C8 H8B 0.9900 .
C9 H9A 0.9900 .
C9 H9B 0.9900 .
C10 C11 1.431(5) .
C10 H10 0.9500 .
C11 C16 1.399(5) .
C11 C12 1.421(5) .
C12 C13 1.357(5) .
C12 H12 0.9500 .
C13 C14 1.392(5) .
C13 H13 0.9500 .
C14 C15 1.392(5) .
C14 H14 0.9500 .
C15 C16 1.411(5) .
C18 C19 1.501(5) .
C18 H18A 0.9900 .
C18 H18B 0.9900 .
C19 H19A 0.9800 .
C19 H19B 0.9800 .
C19 H19C 0.9800 .
C20 C21 1.494(5) .
C20 H20A 0.9900 .
C20 H20B 0.9900 .
C21 H21A 0.9800 .
C21 H21B 0.9800 .
C21 H21C 0.9800 .
N4 C23 1.149(4) .
